data_7101104
loop_
_publ_author_name
'Arnold Guloy'
'Jun Guan'
'Zhongjia Tang'

_publ_section_title
;
[H3N(CH2)7NH3]8(CH3NH3)2 Sn(IV)Sn(II)12I46 -  A
Mixed-valent Hybrid Compound with a Uniquely Templated
Defect-Perovskite Structure
;
_journal_issue 1
_journal_name_full 'Chemical Communications'
_journal_paper_doi 10.1039/b411322e
_journal_year 2005
_chemical_formula_sum 'C58 H172 I46 N18 Sn13'
_chemical_formula_weight 8502.51
_chemical_name_systematic
;
?
;
_space_group_IT_number 136
_symmetry_cell_setting tetragonal
_symmetry_space_group_name_Hall '-P 4n 2n'
_symmetry_space_group_name_H-M 'P 42/m n m'
_atom_sites_solution_hydrogens geom
_atom_sites_solution_primary direct
_atom_sites_solution_secondary difmap
_audit_creation_method SHELXL
_cell_angle_alpha 90.00
_cell_angle_beta 90.00
_cell_angle_gamma 90.00
_cell_formula_units_Z 2
_cell_length_a 26.9174(13)
_cell_length_b 26.9174(13)
_cell_length_c 12.7329(9)
_cell_measurement_temperature 293(2)
_cell_measurement_theta_max 25.04
_cell_measurement_theta_min 1.07
_cell_volume 9225.6(9)
_computing_cell_refinement 'Siemens SMART software (Siemens, 1996)'
_computing_data_collection 'Siemens SMART software (Siemens, 1996)'
_computing_data_reduction 'Siemens SMART software (Siemens, 1996)'
_computing_molecular_graphics 'SHELXS-97 (Sheldrick, 1990)'
_computing_publication_material 'SHELXL-97 (Sheldrick, 1997)'
_computing_structure_refinement 'SHELXL-93 (Sheldrick, 1993)'
_computing_structure_solution 'SHELXS-86 (Sheldrick, 1990)'
_diffrn_ambient_temperature 293(2)
_diffrn_detector_area_resol_mean 1K
_diffrn_measurement_device 'Siemens SMART CCD'
_diffrn_measurement_method CCD
_diffrn_radiation_monochromator graphite
_diffrn_radiation_source 'fine-focus sealed tube'
_diffrn_radiation_type MoK\a
_diffrn_radiation_wavelength 0.71073
_diffrn_reflns_av_R_equivalents 0.0393
_diffrn_reflns_av_sigmaI/netI 0.0144
_diffrn_reflns_limit_h_max 32
_diffrn_reflns_limit_h_min -25
_diffrn_reflns_limit_k_max 32
_diffrn_reflns_limit_k_min -32
_diffrn_reflns_limit_l_max 13
_diffrn_reflns_limit_l_min -15
_diffrn_reflns_number 47031
_diffrn_reflns_theta_max 25.04
_diffrn_reflns_theta_min 1.07
_diffrn_standards_decay_% 0.0
_exptl_absorpt_coefficient_mu 9.455
_exptl_absorpt_correction_T_max 1.0000
_exptl_absorpt_correction_T_min 0.53925
_exptl_absorpt_correction_type SADABS
_exptl_crystal_colour 'dark red'
_exptl_crystal_density_diffrn 3.061
_exptl_crystal_density_method 'not measured'
_exptl_crystal_description block
_exptl_crystal_F_000 7468
_exptl_crystal_size_max 0.36
_exptl_crystal_size_mid 0.32
_exptl_crystal_size_min 0.30
_refine_diff_density_max 1.892
_refine_diff_density_min -1.445
_refine_diff_density_rms 0.185
_refine_ls_extinction_coef 0.000376(9)
_refine_ls_extinction_expression Fc^*^=kFc[1+0.001xFc^2^\l^3^/sin(2\q)]^-1/4^
_refine_ls_extinction_method SHELXL
_refine_ls_goodness_of_fit_all 1.223
_refine_ls_goodness_of_fit_obs 1.242
_refine_ls_hydrogen_treatment noref
_refine_ls_matrix_type full
_refine_ls_number_parameters 139
_refine_ls_number_reflns 4399
_refine_ls_number_restraints 15
_refine_ls_restrained_S_all 1.330
_refine_ls_restrained_S_obs 1.246
_refine_ls_R_factor_all 0.0689
_refine_ls_R_factor_obs 0.0527
_refine_ls_shift/esd_max 0.004
_refine_ls_shift/esd_mean 0.000
_refine_ls_structure_factor_coef Fsqd
_refine_ls_weighting_details 'w=1/[\s^2^(Fo^2^)+(0.0200P)^2^+156.2772P] where P=(Fo^2^+2Fc^2^)/3'
_refine_ls_weighting_scheme calc
_refine_ls_wR_factor_all 0.1320
_refine_ls_wR_factor_obs 0.1102
_reflns_number_observed 3523
_reflns_number_total 4411
_reflns_observed_criterion >2sigma(I)
_cod_data_source_file b411322e.txt
_cod_depositor_comments
;
The following automatic conversions were performed:
'_symmetry_cell_setting' value 'Tetragonal' changed to 'tetragonal'
according to '/home/saulius/struct/CIF-dictionaries/cif_core.dic'
dictionary named 'cif_core.dic' version 2.4.1 from 2010-06-29.

Automatic conversion script
Id: cif_fix_enum 1527 2010-12-29 10:47:43Z saulius 

The following automatic conversions were performed:

'_refine_ls_weighting_scheme' value 'calc
w=1/[\s^2^(Fo^2^)+(0.0200P)^2^+156.2772P] where P=(Fo^2^+2Fc^2^)/3'
was changed to 'calc'. New tag '_refine_ls_weighting_details' was
created. The value of the new tag was set to
'w=1/[\s^2^(Fo^2^)+(0.0200P)^2^+156.2772P] where P=(Fo^2^+2Fc^2^)/3'.

Automatic conversion script
Id: cif_fix_values 3143 2015-03-26 13:38:13Z robertas 

The following automatic conversions were performed:

'_atom_sites_solution_secondary' value 'diffmap' was changed to
'difmap'.

Automatic conversion script
Id: cif_fix_values 6452 2018-10-05 10:23:21Z andrius 
;
_cod_original_sg_symbol_H-M P4(2)/mnm
_cod_database_code 7101104

loop_
_symmetry_equiv_pos_as_xyz
'x, y, z'
'-x, -y, z'
'-y+1/2, x+1/2, z+1/2'
'y+1/2, -x+1/2, z+1/2'
'-x+1/2, y+1/2, -z+1/2'
'x+1/2, -y+1/2, -z+1/2'
'y, x, -z'
'-y, -x, -z'
'-x, -y, -z'
'x, y, -z'
'y-1/2, -x-1/2, -z-1/2'
'-y-1/2, x-1/2, -z-1/2'
'x-1/2, -y-1/2, z-1/2'
'-x-1/2, y-1/2, z-1/2'
'-y, -x, z'
'y, x, z'

loop_
_atom_site_aniso_label
_atom_site_aniso_U_11
_atom_site_aniso_U_22
_atom_site_aniso_U_33
_atom_site_aniso_U_23
_atom_site_aniso_U_13
_atom_site_aniso_U_12
Sn1 0.0577(6) 0.0577(6) 0.0382(9) 0.000 0.000 0.0146(8)
Sn2 0.0419(5) 0.0419(5) 0.0342(8) 0.000 0.000 0.0083(6)
Sn3 0.0447(7) 0.0447(7) 0.0456(13) 0.000 0.000 0.0093(10)
Sn4 0.0375(5) 0.0425(6) 0.0325(5) 0.000 0.000 -0.0050(4)
Sn5 0.0417(6) 0.0407(6) 0.0329(5) 0.000 0.000 -0.0012(5)
I1 0.1011(7) 0.1011(7) 0.0520(8) 0.0043(6) 0.0043(6) 0.0134(9)
I2 0.0651(7) 0.0651(7) 0.100(2) 0.000 0.000 -0.0154(9)
I3 0.0741(9) 0.0578(8) 0.0947(11) 0.000 0.000 0.0248(7)
I4 0.0558(8) 0.0847(10) 0.0865(10) 0.000 0.000 0.0365(7)
I5 0.0781(8) 0.0781(8) 0.0650(12) 0.000 0.000 -0.0249(10)
I6 0.1274(13) 0.1274(13) 0.0430(11) 0.000 0.000 -0.049(2)
I7 0.0836(6) 0.0904(7) 0.0293(4) 0.0017(4) 0.0022(4) 0.0013(5)
I8 0.0596(8) 0.0679(8) 0.0877(10) 0.000 0.000 0.0231(6)
I9 0.0666(8) 0.0544(7) 0.0807(9) 0.000 0.000 -0.0217(6)
I10 0.0581(8) 0.0634(8) 0.0952(10) 0.000 0.000 -0.0278(6)
I11 0.0635(8) 0.0562(7) 0.0928(10) 0.000 0.000 0.0161(6)
I12 0.0783(9) 0.0783(9) 0.108(2) 0.000 0.000 -0.0005(11)
I13 0.0807(11) 0.0807(11) 0.175(3) 0.000 0.000 0.0454(13)

loop_
_atom_site_label
_atom_site_type_symbol
_atom_site_fract_x
_atom_site_fract_y
_atom_site_fract_z
_atom_site_U_iso_or_equiv
_atom_site_thermal_displace_type
_atom_site_occupancy
_atom_site_calc_flag
_atom_site_refinement_flags
Sn1 Sn 0.34760(5) 0.34760(5) 0.5000 0.0512(4) Uani 1 d S
Sn2 Sn 0.32812(4) 0.32812(4) 0.0000 0.0394(3) Uani 1 d S
Sn3 Sn 0.0000 0.0000 -0.5000 0.0450(5) Uani 1 d S
Sn4 Sn 0.00791(4) 0.33003(4) -0.5000 0.0375(3) Uani 1 d S
Sn5 Sn 0.00407(4) 0.33285(4) 0.0000 0.0385(3) Uani 1 d S
I1 I 0.34394(5) 0.34394(5) 0.24728(11) 0.0847(5) Uani 1 d S
I2 I 0.25389(5) 0.25389(5) 0.0000 0.0769(6) Uani 1 d S
I3 I 0.42685(5) 0.25991(5) 0.5000 0.0755(4) Uani 1 d S
I4 I 0.41017(5) 0.24427(6) 0.0000 0.0757(4) Uani 1 d S
I5 I 0.07469(5) 0.07469(5) -0.5000 0.0737(6) Uani 1 d S
I6 I 0.0000 0.0000 -0.2783(2) 0.0993(8) Uani 1 d S
I7 I 0.00091(4) 0.33522(4) -0.25037(6) 0.0678(3) Uani 1 d .
I8 I 0.09520(5) 0.27400(5) 0.0000 0.0717(4) Uani 1 d S
I9 I 0.06852(5) 0.42864(5) 0.0000 0.0672(4) Uani 1 d S
I10 I 0.09274(5) 0.40191(5) -0.5000 0.0722(4) Uani 1 d S
I11 I 0.06740(5) 0.23913(5) -0.5000 0.0708(4) Uani 1 d S
I12 I 0.42177(6) 0.42177(6) 0.5000 0.0881(7) Uani 1 d S
I13 I -0.07632(5) 0.07632(5) -0.5000 0.1120(10) Uani 1 d S
N1 N 0.1413(6) 0.3634(6) 0.2097(14) 0.137(6) Uiso 1 d D
H11A H 0.1481(6) 0.3944(6) 0.1897(14) 0.205 Uiso 1 calc R
H11B H 0.1158(6) 0.3637(6) 0.2541(14) 0.205 Uiso 1 calc R
H11C H 0.1335(6) 0.3453(6) 0.1536(14) 0.205 Uiso 1 calc R
C1 C 0.1854(8) 0.3416(8) 0.2623(18) 0.139(8) Uiso 1 d D
H1A H 0.1942(8) 0.3610(8) 0.3237(18) 0.167 Uiso 1 calc R
H1B H 0.2135(8) 0.3411(8) 0.2148(18) 0.167 Uiso 1 calc R
C2 C 0.1716(10) 0.2899(9) 0.2937(28) 0.230(16) Uiso 1 d D
H2A H 0.1420(10) 0.2907(9) 0.3371(28) 0.276 Uiso 1 calc R
H2B H 0.1644(10) 0.2704(9) 0.2315(28) 0.276 Uiso 1 calc R
C3 C 0.2118(13) 0.2675(11) 0.3511(28) 0.282(21) Uiso 1 d D
H3A H 0.2057(13) 0.2702(11) 0.4259(28) 0.338 Uiso 1 calc R
H3B H 0.2427(13) 0.2846(11) 0.3353(28) 0.338 Uiso 1 calc R
C4 C 0.2159(14) 0.2159(14) 0.3217(51) 0.309(34) Uiso 1 d SD
H4A H 0.2104(14) 0.2104(14) 0.2473(51) 0.371 Uiso 1 calc SR
H4B H 0.1944(14) 0.1944(14) 0.3628(51) 0.371 Uiso 1 calc SR
N2 N 0.1921(9) -0.0230(9) -0.2824(21) 0.228(12) Uiso 1 d D
H22A H 0.1842(9) -0.0480(9) -0.3250(21) 0.342 Uiso 1 calc R
H22B H 0.2101(9) -0.0345(9) -0.2291(21) 0.342 Uiso 1 calc R
H22C H 0.2096(9) -0.0005(9) -0.3178(21) 0.342 Uiso 1 calc R
C5 C 0.1497(11) -0.0016(11) -0.2446(28) 0.236(17) Uiso 1 d D
H5A H 0.1180(11) -0.0125(11) -0.2626(28) 0.283 Uiso 1 calc R
C6 C 0.1586(13) 0.0398(11) -0.1731(26) 0.257(18) Uiso 1 d D
H6A H 0.1689(13) 0.0345(11) -0.1043(26) 0.308 Uiso 1 calc R
C7 C 0.1515(13) 0.0861(10) -0.2106(26) 0.232(16) Uiso 1 d D
H7A H 0.1377(13) 0.0835(10) -0.2807(26) 0.279 Uiso 1 calc R
H7B H 0.1836(13) 0.1022(10) -0.2167(26) 0.279 Uiso 1 calc R
C8 C 0.1186(15) 0.1186(15) -0.1473(44) 0.294(31) Uiso 1 d SD
H8A H 0.0978(15) 0.0978(15) -0.1030(44) 0.353 Uiso 1 calc SR
H8B H 0.1390(15) 0.1390(15) -0.1016(44) 0.353 Uiso 1 calc SR
N3 N 0.0000 0.5000 0.2500 0.203(21) Uiso 1 d SD
C9 C -0.0333(24) 0.5336(24) 0.3033(57) 0.111(24) Uiso 0.25 d PD

loop_
_atom_type_symbol
_atom_type_description
_atom_type_scat_dispersion_real
_atom_type_scat_dispersion_imag
_atom_type_scat_source
C C 0.0033 0.0016 'International Tables Vol C Tables 4.2.6.8 and 6.1.1.4'
H H 0.0000 0.0000 'International Tables Vol C Tables 4.2.6.8 and 6.1.1.4'
N N 0.0061 0.0033 'International Tables Vol C Tables 4.2.6.8 and 6.1.1.4'
Sn Sn -0.6537 1.4246 'International Tables Vol C Tables 4.2.6.8 and 6.1.1.4'
I I -0.4742 1.8119 'International Tables Vol C Tables 4.2.6.8 and 6.1.1.4'

loop_
_geom_angle_atom_site_label_1
_geom_angle_atom_site_label_2
_geom_angle_atom_site_label_3
_geom_angle
_geom_angle_site_symmetry_1
_geom_angle_site_symmetry_3
I12 Sn1 I3 92.90(5) . 7_556
I12 Sn1 I3 92.90(5) . .
I3 Sn1 I3 174.21(9) 7_556 .
I12 Sn1 I1 92.48(5) . 10_556
I3 Sn1 I1 89.875(4) 7_556 10_556
I3 Sn1 I1 89.875(4) . 10_556
I12 Sn1 I1 92.48(5) . .
I3 Sn1 I1 89.875(4) 7_556 .
I3 Sn1 I1 89.875(4) . .
I1 Sn1 I1 175.04(10) 10_556 .
I2 Sn2 I4 89.38(4) . 7
I2 Sn2 I4 89.38(4) . .
I4 Sn2 I4 178.76(8) 7 .
I2 Sn2 I1 100.83(4) . .
I4 Sn2 I1 90.117(8) 7 .
I4 Sn2 I1 90.117(8) . .
I2 Sn2 I1 100.83(4) . 10
I4 Sn2 I1 90.117(8) 7 10
I4 Sn2 I1 90.117(8) . 10
I1 Sn2 I1 158.34(8) . 10
I6 Sn3 I6 180.0 9_554 .
I6 Sn3 I5 90.0 9_554 9_554
I6 Sn3 I5 90.0 . 9_554
I6 Sn3 I5 90.0 9_554 .
I6 Sn3 I5 90.0 . .
I5 Sn3 I5 180.0 9_554 .
I6 Sn3 I13 90.0 9_554 .
I6 Sn3 I13 90.0 . .
I5 Sn3 I13 90.0 9_554 .
I5 Sn3 I13 90.0 . .
I6 Sn3 I13 90.0 9_554 9_554
I6 Sn3 I13 90.0 . 9_554
I5 Sn3 I13 90.0 9_554 9_554
I5 Sn3 I13 90.0 . 9_554
I13 Sn3 I13 180.0 . 9_554
I11 Sn4 I10 97.07(5) . .
I11 Sn4 I7 93.96(3) . .
I10 Sn4 I7 90.96(3) . .
I11 Sn4 I7 93.96(3) . 10_554
I10 Sn4 I7 90.96(3) . 10_554
I7 Sn4 I7 171.56(5) . 10_554
I8 Sn5 I9 88.92(5) . .
I8 Sn5 I7 91.90(3) . 10
I9 Sn5 I7 89.90(3) . 10
I8 Sn5 I7 91.90(3) . .
I9 Sn5 I7 89.90(3) . .
I7 Sn5 I7 176.19(5) 10 .
Sn2 I1 Sn1 171.65(8) . .
Sn4 I7 Sn5 173.87(5) . .
N1 C1 C2 106.9(17) . .
C3 C2 C1 109.8(22) . .
C2 C3 C4 109.1(24) . .
C3 C4 C3 94.4(40) . 16
N2 C5 C6 113.8(25) . .
C7 C6 C5 117.6(28) . .
C6 C7 C8 116.0(27) . .
C7 C8 C7 114.1(47) 16 .
C9 N3 C9 102.8(27) 12_666 .
C9 N3 C9 102.8(27) 12_666 2_565
C9 N3 C9 123.9(64) . 2_565
C9 N3 C9 123.9(64) 12_666 11_566
C9 N3 C9 102.8(27) . 11_566
C9 N3 C9 102.8(27) 2_565 11_566

loop_
_geom_bond_atom_site_label_1
_geom_bond_atom_site_label_2
_geom_bond_distance
_geom_bond_site_symmetry_2
Sn1 I12 2.823(3) .
Sn1 I3 3.1815(12) 7_556
Sn1 I3 3.1815(12) .
Sn1 I1 3.2208(14) 10_556
Sn1 I1 3.2208(14) .
Sn2 I2 2.826(2) .
Sn2 I4 3.1577(12) 7
Sn2 I4 3.1577(12) .
Sn2 I1 3.2058(15) .
Sn2 I1 3.2058(15) 10
Sn3 I6 2.823(2) 9_554
Sn3 I6 2.823(2) .
Sn3 I5 2.843(2) 9_554
Sn3 I5 2.843(2) .
Sn3 I13 2.905(2) .
Sn3 I13 2.905(2) 9_554
Sn4 I11 2.924(2) .
Sn4 I10 2.993(2) .
Sn4 I7 3.1871(8) .
Sn4 I7 3.1871(8) 10_554
Sn5 I8 2.920(2) .
Sn5 I9 3.108(2) .
Sn5 I7 3.1897(8) 10
Sn5 I7 3.1897(8) .
N1 C1 1.48(2) .
C1 C2 1.49(2) .
C2 C3 1.44(2) .
C3 C4 1.44(3) .
C4 C3 1.44(3) 16
N2 C5 1.37(2) .
C5 C6 1.46(2) .
C6 C7 1.35(2) .
C7 C8 1.48(2) .
C8 C7 1.48(2) 16
N3 C9 1.44(3) 12_666
N3 C9 1.44(3) .
N3 C9 1.44(3) 2_565
N3 C9 1.44(3) 11_566
